data_2204669
loop_
_publ_author_name
'Wei-Ming Xu'
'Xiu-Rong Hu'
'Jian-Ming Gu'

_publ_section_title
;
 [1-(Diphenylphosphinoyl)propa-1,2-dienyl]benzene
;
_journal_issue 12
_journal_name_full 'Acta Crystallographica Section E'
_journal_page_first o2214
_journal_page_last o2215
_journal_paper_doi 10.1107/S1600536804027710
_journal_volume 60
_journal_year 2004
_chemical_formula_iupac 'C21 H17 O P'
_chemical_formula_moiety 'C21 H17 O P'
_chemical_formula_sum 'C21 H17 O P'
_chemical_formula_weight 316.34
_space_group_IT_number 14
_symmetry_cell_setting monoclinic
_symmetry_space_group_name_Hall '-P 2ybc'
_symmetry_space_group_name_H-M 'P 1 21/c 1'
_cell_angle_alpha 90
_cell_angle_beta 108.904(2)
_cell_angle_gamma 90
_cell_formula_units_Z 4
_cell_length_a 9.5560(3)
_cell_length_b 15.4559(5)
_cell_length_c 12.0143(3)
_cell_measurement_reflns_used 9907
_cell_measurement_temperature 296.0(10)
_cell_measurement_theta_max 27.3
_cell_measurement_theta_min 1.3
_cell_volume 1678.76(9)
_computing_cell_refinement PROCESS-AUTO
_computing_data_collection 'PROCESS-AUTO (Rigaku, 1998)'
_computing_data_reduction 'CrystalStructure (Rigaku/MSC, 2004)'
_computing_molecular_graphics 'ORTEP-3 for Windows (Farrugia, 1997)'
_computing_publication_material CrystalStructure
_computing_structure_refinement 'CRYSTALS (Watkin et al., 1996)'
_computing_structure_solution 'SIR97 (Altomare et al., 1999)'
_diffrn_detector_area_resol_mean 10.00
_diffrn_measured_fraction_theta_full 0.9829
_diffrn_measured_fraction_theta_max 0.9771
_diffrn_measurement_device_type 'Rigaku R-AXIS RAPID'
_diffrn_measurement_method \w
_diffrn_radiation_type 'Mo K\a'
_diffrn_radiation_wavelength 0.7107
_diffrn_reflns_av_R_equivalents 0.038
_diffrn_reflns_limit_h_max 12
_diffrn_reflns_limit_h_min -12
_diffrn_reflns_limit_k_max 20
_diffrn_reflns_limit_k_min -18
_diffrn_reflns_limit_l_max 15
_diffrn_reflns_limit_l_min -14
_diffrn_reflns_number 15140
_diffrn_reflns_theta_full 26.00
_diffrn_reflns_theta_max 27.41
_exptl_absorpt_coefficient_mu 0.165
_exptl_absorpt_correction_T_max 0.975
_exptl_absorpt_correction_T_min 0.820
_exptl_absorpt_correction_type multi-scan
_exptl_absorpt_process_details '(ABSCOR; Higashi, 1995)'
_exptl_crystal_colour colorless
_exptl_crystal_density_diffrn 1.252
_exptl_crystal_density_method 'not measured'
_exptl_crystal_description block
_exptl_crystal_F_000 664.00
_exptl_crystal_size_max 0.57
_exptl_crystal_size_mid 0.25
_exptl_crystal_size_min 0.15
_refine_diff_density_max 0.30
_refine_diff_density_min -0.34
_refine_ls_extinction_method none
_refine_ls_goodness_of_fit_ref 1.007
_refine_ls_hydrogen_treatment constr
_refine_ls_number_parameters 208
_refine_ls_number_reflns 2484
_refine_ls_R_factor_gt 0.0510
_refine_ls_shift/su_max 0.0000
_refine_ls_structure_factor_coef Fsqd
_refine_ls_weighting_details 'w = 1/[0.0059Fo^2^ + \s(Fo^2^)]/(4Fo^2^)'
_refine_ls_weighting_scheme calc
_refine_ls_wR_factor_ref 0.1750
_reflns_number_gt 2484
_reflns_number_total 3751
_reflns_threshold_expression F^2^>2\s(F^2^)
_cod_data_source_file dn6171.cif
_cod_data_source_block I
_cod_original_sg_symbol_H-M 'P 21/c'
_cod_database_code 2204669
_cod_database_fobs_code 2204669

loop_
_symmetry_equiv_pos_site_id
_symmetry_equiv_pos_as_xyz
1 +X,+Y,+Z
2 -X,1/2+Y,1/2-Z
3 -X,-Y,-Z
4 +X,1/2-Y,1/2+Z

loop_
_atom_site_label
_atom_site_fract_x
_atom_site_fract_y
_atom_site_fract_z
_atom_site_U_iso_or_equiv
_atom_site_adp_type
_atom_site_calc_flag
_atom_site_occupancy
_atom_site_type_symbol
P1 0.43434(8) 0.25859(5) 0.43802(5) 0.0362(2) Uani d 1.00 P
O1 0.4443(3) 0.27910(10) 0.3202(2) 0.0516(6) Uani d 1.00 O
C1 0.2871(4) 0.3994(2) 0.6313(3) 0.0546(9) Uani d 1.00 C
C2 0.3866(3) 0.3736(2) 0.5875(2) 0.0410(7) Uani d 1.00 C
C3 0.4868(3) 0.3472(2) 0.5414(2) 0.0366(7) Uani d 1.00 C
C4 0.6348(3) 0.3893(2) 0.5700(2) 0.0400(7) Uani d 1.00 C
C5 0.6692(4) 0.4597(2) 0.6452(3) 0.0549(9) Uani d 1.00 C
C6 0.8071(5) 0.4987(3) 0.6730(3) 0.0690(10) Uani d 1.00 C
C7 0.9106(4) 0.4683(3) 0.6257(3) 0.0660(10) Uani d 1.00 C
C8 0.8784(4) 0.3989(3) 0.5513(3) 0.0630(10) Uani d 1.00 C
C9 0.7408(4) 0.3602(2) 0.5221(3) 0.0498(9) Uani d 1.00 C
C10 0.5521(3) 0.1697(2) 0.5070(2) 0.0371(7) Uani d 1.00 C
C11 0.5975(3) 0.1131(2) 0.4360(3) 0.0472(8) Uani d 1.00 C
C12 0.6872(4) 0.0434(2) 0.4850(3) 0.0580(10) Uani d 1.00 C
C13 0.7329(4) 0.0301(2) 0.6038(3) 0.0600(10) Uani d 1.00 C
C14 0.6873(4) 0.0857(2) 0.6753(3) 0.0610(10) Uani d 1.00 C
C15 0.5979(4) 0.1555(2) 0.6280(2) 0.0474(8) Uani d 1.00 C
C16 0.2479(3) 0.2300(2) 0.4293(2) 0.0406(7) Uani d 1.00 C
C17 0.1368(4) 0.2502(2) 0.3253(3) 0.0570(10) Uani d 1.00 C
C18 -0.0081(4) 0.2302(3) 0.3118(4) 0.0750(10) Uani d 1.00 C
C19 -0.0424(4) 0.1892(3) 0.4005(4) 0.0760(10) Uani d 1.00 C
C20 0.0659(4) 0.1685(3) 0.5044(4) 0.0690(10) Uani d 1.00 C
C21 0.2108(4) 0.1891(2) 0.5188(3) 0.0530(9) Uani d 1.00 C
H1 0.2184 0.4454 0.5917 0.066 Uiso c 1.00 H
H2 0.2904 0.3754 0.7057 0.066 Uiso c 1.00 H
H18 -0.0858 0.2454 0.2397 0.085 Uiso c 1.00 H
H6 0.8306 0.5478 0.7261 0.080 Uiso c 1.00 H
H7 1.0066 0.4960 0.6449 0.077 Uiso c 1.00 H
H14 0.7192 0.0759 0.7596 0.072 Uiso c 1.00 H
H9 0.7180 0.3119 0.4675 0.060 Uiso c 1.00 H
H8 0.9522 0.3767 0.5192 0.076 Uiso c 1.00 H
H11 0.5663 0.1222 0.3516 0.058 Uiso c 1.00 H
H12 0.7184 0.0040 0.4347 0.071 Uiso c 1.00 H
H13 0.7966 -0.0186 0.6377 0.071 Uiso c 1.00 H
H15 0.5672 0.1945 0.6790 0.057 Uiso c 1.00 H
H17 0.1611 0.2783 0.2618 0.065 Uiso c 1.00 H
H5 0.5969 0.4818 0.6790 0.066 Uiso c 1.00 H
H19 -0.1446 0.1746 0.3900 0.092 Uiso c 1.00 H
H20 0.0399 0.1395 0.5666 0.086 Uiso c 1.00 H
H21 0.2870 0.1751 0.5924 0.065 Uiso c 1.00 H

loop_
_atom_site_aniso_label
_atom_site_aniso_U_11
_atom_site_aniso_U_22
_atom_site_aniso_U_33
_atom_site_aniso_U_12
_atom_site_aniso_U_13
_atom_site_aniso_U_23
P1 0.0359(4) 0.0406(4) 0.0320(4) -0.0009(3) 0.0110(3) -0.0006(3)
O1 0.0560(10) 0.0660(10) 0.0340(10) -0.0020(10) 0.0170(9) 0.0052(9)
C1 0.050(2) 0.059(2) 0.055(2) 0.0070(10) 0.018(2) -0.0080(10)
C2 0.043(2) 0.0360(10) 0.0410(10) 0.0020(10) 0.0090(10) -0.0010(10)
C3 0.039(2) 0.0350(10) 0.0350(10) 0.0010(10) 0.0100(10) 0.0030(10)
C4 0.040(2) 0.0360(10) 0.0390(10) -0.0020(10) 0.0070(10) 0.0060(10)
C5 0.061(2) 0.050(2) 0.055(2) -0.012(2) 0.020(2) -0.0060(10)
C6 0.076(3) 0.060(2) 0.065(2) -0.027(2) 0.013(2) -0.009(2)
C7 0.048(2) 0.073(2) 0.072(2) -0.021(2) 0.011(2) 0.008(2)
C8 0.046(2) 0.068(2) 0.076(2) -0.009(2) 0.019(2) 0.007(2)
C9 0.042(2) 0.049(2) 0.058(2) -0.0050(10) 0.0150(10) -0.0010(10)
C10 0.033(2) 0.0390(10) 0.0410(10) -0.0020(10) 0.0130(10) -0.0030(10)
C11 0.047(2) 0.050(2) 0.047(2) 0.0020(10) 0.0190(10) -0.0070(10)
C12 0.061(2) 0.049(2) 0.069(2) 0.012(2) 0.028(2) -0.0070(10)
C13 0.059(2) 0.047(2) 0.072(2) 0.013(2) 0.018(2) 0.0060(10)
C14 0.075(3) 0.056(2) 0.049(2) 0.012(2) 0.015(2) 0.0090(10)
C15 0.055(2) 0.048(2) 0.0400(10) 0.0060(10) 0.0170(10) -0.0010(10)
C16 0.039(2) 0.0400(10) 0.0420(10) -0.0030(10) 0.0120(10) -0.0090(10)
C17 0.048(2) 0.066(2) 0.049(2) 0.000(2) 0.0060(10) -0.0100(10)
C18 0.041(2) 0.095(3) 0.075(2) 0.001(2) 0.000(2) -0.020(2)
C19 0.042(2) 0.085(3) 0.102(3) -0.017(2) 0.026(2) -0.036(2)
C20 0.058(2) 0.072(2) 0.086(3) -0.020(2) 0.036(2) -0.014(2)
C21 0.047(2) 0.058(2) 0.057(2) -0.0070(10) 0.0200(10) -0.0040(10)

loop_
_atom_type_symbol
_atom_type_description
_atom_type_scat_dispersion_real
_atom_type_scat_dispersion_imag
_atom_type_scat_source
C C 0.003 0.002
;
International Tables for Crystallography
(1992, Vol. C, Tables 4.2.6.8 and 6.1.1.4)
;
H H 0.000 0.000
;
International Tables for Crystallography
(1992, Vol. C, Table 6.1.1.4)
;
O O 0.011 0.006
;
International Tables for Crystallography
(1992, Vol. C, Tables 4.2.6.8 and 6.1.1.4)
;
P P 0.102 0.094
;
International Tables for Crystallography
(1992, Vol. C, Tables 4.2.6.8 and 6.1.1.4)
;

loop_
_geom_angle_atom_site_label_1
_geom_angle_atom_site_label_2
_geom_angle_atom_site_label_3
_geom_angle
_geom_angle_publ_flag
C3 P1 O1 113.90(10) y
C10 P1 O1 112.30(10) y
C16 P1 O1 111.30(10) y
P1 C3 C2 116.5(2) ?
P1 C3 C4 121.3(2) ?
C10 P1 C3 105.60(10) y
C16 P1 C3 105.90(10) y
P1 C10 C11 118.2(2) ?
P1 C10 C15 122.6(2) ?
C16 P1 C10 107.30(10) ?
P1 C16 C17 116.8(3) ?
P1 C16 C21 124.1(2) ?
C1 C2 C3 179.2(3) ?
C2 C3 C4 122.2(2) ?
C3 C4 C9 121.8(2) ?
C3 C4 C5 120.0(3) ?
C9 C4 C5 118.2(3) ?
C4 C5 C6 120.4(4) ?
C4 C9 C8 121.0(3) ?
C5 C6 C7 120.4(4) ?
C6 C7 C8 120.0(4) ?
C7 C8 C9 120.0(4) ?
C15 C10 C11 119.2(3) ?
C10 C11 C12 120.3(3) ?
C10 C15 C14 119.8(3) ?
C11 C12 C13 120.4(4) ?
C12 C13 C14 119.8(3) ?
C13 C14 C15 120.5(3) ?
C21 C16 C17 119.1(3) ?
C16 C17 C18 120.2(4) ?
C16 C21 C20 120.4(3) ?
C17 C18 C19 119.9(3) ?
C18 C19 C20 121.0(4) ?
C19 C20 C21 119.4(4) ?
H1 C1 C2 119.5193 ?
H2 C1 C2 117.1031 ?
H2 C1 H1 123.1455 ?
C4 C5 H5 119.9554 ?
C4 C9 H9 119.5967 ?
H5 C5 C6 119.6936 ?
C5 C6 H6 119.8856 ?
H6 C6 C7 119.6977 ?
C6 C7 H7 120.2158 ?
C7 C8 H8 119.9838 ?
H7 C7 C8 119.8015 ?
C8 C9 H9 119.4185 ?
H8 C8 C9 120.0046 ?
C10 C11 H11 120.0109 ?
C10 C15 H15 120.2896 ?
H11 C11 C12 119.7037 ?
C11 C12 H12 119.7873 ?
H12 C12 C13 119.8370 ?
C12 C13 H13 120.0249 ?
C13 C14 H14 119.7412 ?
H13 C13 C14 120.1332 ?
C14 C15 H15 119.9015 ?
H14 C14 C15 119.7325 ?
C16 C17 H17 119.9915 ?
C16 C21 H21 120.1473 ?
H17 C17 C18 119.7607 ?
C17 C18 H18 120.0746 ?
H18 C18 C19 120.0540 ?
C18 C19 H19 119.4929 ?
C19 C20 H20 120.1052 ?
H19 C19 C20 119.5340 ?
C20 C21 H21 119.4185 ?
H20 C20 C21 120.5088 ?

loop_
_geom_bond_atom_site_label_1
_geom_bond_atom_site_label_2
_geom_bond_distance
P1 O1 1.483(2)
P1 C3 1.808(3)
P1 C10 1.799(3)
P1 C16 1.805(3)
C1 C2 1.290(5)
C2 C3 1.316(5)
C3 C4 1.492(4)
C4 C5 1.385(4)
C4 C9 1.391(5)
C5 C6 1.388(6)
C6 C7 1.373(7)
C7 C8 1.366(5)
C8 C9 1.383(5)
C10 C11 1.386(4)
C10 C15 1.393(4)
C11 C12 1.384(4)
C12 C13 1.366(5)
C13 C14 1.382(6)
C14 C15 1.380(5)
C16 C17 1.388(4)
C16 C21 1.389(5)
C17 C18 1.375(6)
C18 C19 1.368(7)
C19 C20 1.376(5)
C20 C21 1.376(5)
C1 H1 0.9805
C1 H2 0.9590
C5 H5 0.9700
C6 H6 0.9700
C7 H7 0.9700
C8 H8 0.9700
C9 H9 0.9700
C11 H11 0.9700
C12 H12 0.9700
C13 H13 0.9700
C14 H14 0.9700
C15 H15 0.9700
C17 H17 0.9700
C18 H18 0.9700
C19 H19 0.9700
C20 H20 0.9700
C21 H21 0.9700

loop_
_geom_torsion_atom_site_label_1
_geom_torsion_atom_site_label_2
_geom_torsion_atom_site_label_3
_geom_torsion_atom_site_label_4
_geom_torsion
O(1) P(1) C(3) C(2) 122.1(2)
O(1) P(1) C(3) C(4) -56.4(2)
C(10) P(1) C(3) C(2) -114.2(2)
C(10) P(1) C(3) C(4) 67.3(2)
C(16) P(1) C(3) C(2) -0.6(2)
C(16) P(1) C(3) C(4) -179.1(2)
O(1) P(1) C(10) C(11) -21.1(3)
O(1) P(1) C(10) C(15) 159.4(2)
C(3) P(1) C(10) C(11) -145.8(2)
C(3) P(1) C(10) C(15) 34.7(3)
C(16) P(1) C(10) C(11) 101.5(2)
C(16) P(1) C(10) C(15) -78.0(3)
O(1) P(1) C(16) C(17) -14.9(3)
O(1) P(1) C(16) C(21) 164.7(2)
C(3) P(1) C(16) C(17) 109.4(2)
C(3) P(1) C(16) C(21) -71.0(3)
C(10) P(1) C(16) C(17) -138.1(2)
C(10) P(1) C(16) C(21) 41.5(3)
P(1) C(3) C(4) C(5) 176.9(2)
P(1) C(3) C(4) C(9) -2.5(4)
C(2) C(3) C(4) C(5) -1.5(4)
C(2) C(3) C(4) C(9) 179.1(3)
C(3) C(4) C(5) C(6) 179.4(3)
C(9) C(4) C(5) C(6) -1.2(4)
C(3) C(4) C(9) C(8) -178.8(3)
C(5) C(4) C(9) C(8) 1.8(4)
C(4) C(5) C(6) C(7) 0.5(5)
C(5) C(6) C(7) C(8) -0.4(6)
C(6) C(7) C(8) C(9) 1.1(6)
C(7) C(8) C(9) C(4) -1.8(5)
P(1) C(10) C(11) C(12) -179.5(3)
C(15) C(10) C(11) C(12) 0.0(4)
P(1) C(10) C(15) C(14) 179.5(3)
C(11) C(10) C(15) C(14) 0.0(4)
C(10) C(11) C(12) C(13) -0.6(5)
C(11) C(12) C(13) C(14) 1.1(6)
C(12) C(13) C(14) C(15) -1.1(6)
C(13) C(14) C(15) C(10) 0.5(5)
P(1) C(16) C(17) C(18) 179.9(3)
C(21) C(16) C(17) C(18) 0.3(5)
P(1) C(16) C(21) C(20) -179.1(3)
C(17) C(16) C(21) C(20) 0.4(5)
C(16) C(17) C(18) C(19) -0.9(6)
C(17) C(18) C(19) C(20) 0.9(7)
C(18) C(19) C(20) C(21) -0.2(5)
C(19) C(20) C(21) C(16) -0.5(6)

loop_
_cod_related_entry_id
_cod_related_entry_database
_cod_related_entry_code
1 ChemSpider 21130215
